data_7222126
loop_
_publ_author_name
'Menet, Clotilde'
'Brault, H\'el\`ene Serier'
'OMS, OLIVIER'
'DOLBECQ, Anne'
'Marrot, J\'er\^ome'
'Saad, Ali'
'Mialane, Pierre'
'Jobic, St\'ephane'
'Deniard, Philippe'
'Dessapt, R\'emi'

_publ_section_title
;
 Influence of Electronic vs. Steric Factors on the Solid-State
 Photochromic Performances of New Polyoxometalate/Spirooxazine and
 Spiropyran Hybrid Materials
;
_journal_name_full 'RSC Adv.'
_journal_paper_doi 10.1039/C5RA15860E
_journal_year 2015
_chemical_formula_sum 'C44 H44 Mo6 N6 O21'
_chemical_formula_weight 1568.49
_space_group_crystal_system monoclinic
_space_group_IT_number 14
_space_group_name_Hall '-P 2yn'
_space_group_name_H-M_alt 'P 1 21/n 1'
_symmetry_space_group_name_Hall '-P 2yn'
_symmetry_space_group_name_H-M 'P 1 21/n 1'
_atom_sites_solution_hydrogens geom
_audit_creation_method SHELXL-2014/7
_audit_update_record
;
2015-07-22 deposited with the CCDC.
2015-09-14 downloaded from the CCDC.
;
_cell_angle_alpha 90
_cell_angle_beta 111.279(2)
_cell_angle_gamma 90
_cell_formula_units_Z 2
_cell_length_a 14.3898(6)
_cell_length_b 12.7305(5)
_cell_length_c 14.4617(7)
_cell_measurement_temperature 296(2)
_cell_measurement_theta_max 30.034
_cell_measurement_theta_min 2.201
_cell_volume 2468.62(19)
_computing_cell_refinement 'Bruker SAINT'
_computing_data_collection 'Bruker APEX2'
_computing_data_reduction 'Bruker SAINT'
_computing_molecular_graphics 'Bruker SHELXTL'
_computing_publication_material 'Bruker SHELXTL'
_computing_structure_refinement 'SHELXL-2014/7 (Sheldrick, 2014)'
_computing_structure_solution 'SHELXS-97 (Sheldrick 2008)'
_diffrn_ambient_temperature 296(2)
_diffrn_measured_fraction_theta_full 1.000
_diffrn_measured_fraction_theta_max 0.998
_diffrn_measurement_device_type 'Bruker APEX-II CCD'
_diffrn_measurement_method '\f and \w scans'
_diffrn_radiation_type MoK\a
_diffrn_radiation_wavelength 0.71073
_diffrn_reflns_av_R_equivalents 0.0353
_diffrn_reflns_av_unetI/netI 0.0204
_diffrn_reflns_laue_measured_fraction_full 1.000
_diffrn_reflns_laue_measured_fraction_max 0.998
_diffrn_reflns_limit_h_max 20
_diffrn_reflns_limit_h_min -20
_diffrn_reflns_limit_k_max 16
_diffrn_reflns_limit_k_min -17
_diffrn_reflns_limit_l_max 20
_diffrn_reflns_limit_l_min -20
_diffrn_reflns_number 75596
_diffrn_reflns_point_group_measured_fraction_full 1.000
_diffrn_reflns_point_group_measured_fraction_max 0.998
_diffrn_reflns_theta_full 25.242
_diffrn_reflns_theta_max 30.034
_diffrn_reflns_theta_min 2.201
_diffrn_source 'fine-focus sealed tube'
_exptl_absorpt_coefficient_mu 1.566
_exptl_absorpt_correction_type multi-scan
_exptl_absorpt_process_details 'SADABS (Sheldrick, V2.10)'
_exptl_crystal_colour yellow
_exptl_crystal_density_diffrn 2.110
_exptl_crystal_description parallelepiped
_exptl_crystal_F_000 1540
_exptl_crystal_size_max 0.300
_exptl_crystal_size_mid 0.200
_exptl_crystal_size_min 0.200
_exptl_transmission_factor_max 0.8467
_exptl_transmission_factor_min 0.6863
_refine_diff_density_max 0.696
_refine_diff_density_min -0.561
_refine_diff_density_rms 0.075
_refine_ls_extinction_method none
_refine_ls_goodness_of_fit_ref 0.959
_refine_ls_hydrogen_treatment constr
_refine_ls_matrix_type full
_refine_ls_number_parameters 353
_refine_ls_number_reflns 7214
_refine_ls_number_restraints 0
_refine_ls_restrained_S_all 0.959
_refine_ls_R_factor_all 0.0373
_refine_ls_R_factor_gt 0.0264
_refine_ls_shift/su_max 0.002
_refine_ls_shift/su_mean 0.000
_refine_ls_structure_factor_coef Fsqd
_refine_ls_weighting_details 'w=1/[\s^2^(Fo^2^)+(0.0288P)^2^+2.4689P] where P=(Fo^2^+2Fc^2^)/3'
_refine_ls_weighting_scheme calc
_refine_ls_wR_factor_gt 0.0600
_refine_ls_wR_factor_ref 0.0665
_reflns_Friedel_coverage 0.000
_reflns_number_gt 5961
_reflns_number_total 7214
_reflns_threshold_expression 'I > 2\s(I)'
_cod_data_source_file c5ra15860e2.cif
_cod_data_source_block SN2Mo6
_cod_database_code 7222126
_shelx_shelxl_version_number 2014/7
_shelx_space_group_comment
;
The symmetry employed for this shelxl refinement is uniquely defined
by the following loop, which should always be used as a source of
symmetry information in preference to the above space-group names.
They are only intended as comments.
;
_shelx_estimated_absorpt_t_min 0.651
_shelx_estimated_absorpt_t_max 0.745
_exptl_absorpt_special_details 'Blessing, Acta Cryst. (1995) A51, 33-38'

loop_
_space_group_symop_operation_xyz
'x, y, z'
'-x+1/2, y+1/2, -z+1/2'
'-x, -y, -z'
'x-1/2, -y-1/2, z-1/2'

loop_
_atom_site_label
_atom_site_type_symbol
_atom_site_fract_x
_atom_site_fract_y
_atom_site_fract_z
_atom_site_U_iso_or_equiv
_atom_site_adp_type
_atom_site_occupancy
_atom_site_site_symmetry_order
_atom_site_calc_flag
_atom_site_refinement_flags_posn
_atom_site_refinement_flags_adp
_atom_site_refinement_flags_occupancy
Mo1 Mo 0.98977(2) 0.17836(2) 0.02792(2) 0.03573(6) Uani 1 1 d . . .
Mo2 Mo 0.97504(2) 0.03391(2) -0.16539(2) 0.03811(6) Uani 1 1 d . . .
Mo3 Mo 1.17010(2) 0.01630(2) 0.04028(2) 0.04013(6) Uani 1 1 d . . .
O1 O 1.0000 0.0000 0.0000 0.0303(4) Uani 1 2 d S . P
O2 O 0.97684(12) 0.17598(12) -0.10475(12) 0.0388(4) Uani 1 1 d . . .
O3 O 1.13154(12) 0.15450(12) 0.06668(12) 0.0393(4) Uani 1 1 d . . .
O4 O 0.84392(12) 0.02337(13) -0.16745(12) 0.0433(4) Uani 1 1 d . . .
O5 O 1.12052(13) 0.04671(13) -0.09543(13) 0.0423(4) Uani 1 1 d . . .
O6 O 0.98329(14) 0.30632(13) 0.05400(14) 0.0469(4) Uani 1 1 d . . .
O7 O 0.85423(12) 0.13133(13) -0.00865(13) 0.0420(4) Uani 1 1 d . . .
O8 O 0.99118(13) -0.11092(13) -0.15842(12) 0.0418(4) Uani 1 1 d . . .
O9 O 1.29476(13) 0.02558(16) 0.07576(17) 0.0596(5) Uani 1 1 d . . .
O10 O 0.96033(17) 0.06640(16) -0.28246(14) 0.0588(5) Uani 1 1 d . . .
O11 O 0.32212(15) 0.43257(15) -0.09304(15) 0.0535(5) Uani 1 1 d . . .
N1 N 0.32941(18) 0.24886(18) -0.06058(16) 0.0495(5) Uani 1 1 d . . .
N2 N 0.15587(17) 0.40332(18) -0.03473(18) 0.0502(5) Uani 1 1 d . . .
N3 N 0.26756(17) 0.70154(16) 0.18325(16) 0.0471(5) Uani 1 1 d . . .
C1 C 0.2522(2) 0.3054(2) -0.22865(19) 0.0475(6) Uani 1 1 d . . .
C2 C 0.33236(19) 0.2249(2) -0.2161(2) 0.0444(6) Uani 1 1 d . . .
C3 C 0.3620(2) 0.1782(2) -0.2870(2) 0.0550(7) Uani 1 1 d . . .
H3 H 0.3338 0.1984 -0.3532 0.066 Uiso 1 1 calc R U .
C4 C 0.4349(2) 0.1005(3) -0.2575(3) 0.0678(9) Uani 1 1 d . . .
H4 H 0.4549 0.0672 -0.3043 0.081 Uiso 1 1 calc R U .
C5 C 0.4772(2) 0.0729(3) -0.1593(3) 0.0706(10) Uani 1 1 d . . .
H5 H 0.5262 0.0213 -0.1406 0.085 Uiso 1 1 calc R U .
C6 C 0.4490(2) 0.1198(2) -0.0872(3) 0.0593(8) Uani 1 1 d . . .
H6 H 0.4787 0.1012 -0.0207 0.071 Uiso 1 1 calc R U .
C7 C 0.37495(19) 0.1954(2) -0.1174(2) 0.0457(6) Uani 1 1 d . . .
C8 C 0.2678(2) 0.3326(2) -0.1174(2) 0.0455(6) Uani 1 1 d . . .
C9 C 0.1749(2) 0.3381(2) -0.0923(2) 0.0525(7) Uani 1 1 d . . .
H9 H 0.1260 0.2882 -0.1222 0.063 Uiso 1 1 calc R U .
C10 C 0.22702(19) 0.48291(19) 0.00461(19) 0.0420(5) Uani 1 1 d . . .
C11 C 0.3062(2) 0.49650(19) -0.02500(19) 0.0439(5) Uani 1 1 d . . .
C12 C 0.3740(2) 0.5795(2) 0.0130(2) 0.0526(7) Uani 1 1 d . . .
H12 H 0.4277 0.5874 -0.0077 0.063 Uiso 1 1 calc R U .
C13 C 0.3618(2) 0.6488(2) 0.0803(2) 0.0500(6) Uani 1 1 d . . .
H13 H 0.4059 0.7045 0.1039 0.060 Uiso 1 1 calc R U .
C14 C 0.28210(19) 0.63491(19) 0.11313(19) 0.0434(6) Uani 1 1 d . . .
C15 C 0.21398(18) 0.55176(18) 0.07675(17) 0.0387(5) Uani 1 1 d . . .
C16 C 0.13542(19) 0.5380(2) 0.11137(19) 0.0435(6) Uani 1 1 d . . .
H16 H 0.0898 0.4837 0.0868 0.052 Uiso 1 1 calc R U .
C17 C 0.1267(2) 0.6056(2) 0.1820(2) 0.0508(6) Uani 1 1 d . . .
H17 H 0.0760 0.5966 0.2068 0.061 Uiso 1 1 calc R U .
C18 C 0.1938(2) 0.6864(2) 0.2153(2) 0.0534(7) Uani 1 1 d . . .
H18 H 0.1869 0.7324 0.2624 0.064 Uiso 1 1 calc R U .
C19 C 0.3355(2) 0.7919(2) 0.2194(2) 0.0650(9) Uani 1 1 d . . .
H19A H 0.4023 0.7669 0.2525 0.098 Uiso 1 1 calc R U .
H19B H 0.3153 0.8322 0.2651 0.098 Uiso 1 1 calc R U .
H19C H 0.3329 0.8353 0.1643 0.098 Uiso 1 1 calc R U .
C20 C 0.3737(3) 0.2556(3) 0.0461(2) 0.0652(9) Uani 1 1 d . . .
H20A H 0.4286 0.3040 0.0644 0.098 Uiso 1 1 calc R U .
H20B H 0.3973 0.1876 0.0730 0.098 Uiso 1 1 calc R U .
H20C H 0.3248 0.2798 0.0720 0.098 Uiso 1 1 calc R U .
C21 C 0.2614(3) 0.4008(3) -0.2881(3) 0.0790(11) Uani 1 1 d . . .
H21A H 0.3270 0.4302 -0.2586 0.118 Uiso 1 1 calc R U .
H21B H 0.2127 0.4524 -0.2881 0.118 Uiso 1 1 calc R U .
H21C H 0.2502 0.3801 -0.3551 0.118 Uiso 1 1 calc R U .
C22 C 0.1501(2) 0.2520(4) -0.2800(2) 0.0803(12) Uani 1 1 d . . .
H22A H 0.1431 0.2320 -0.3462 0.120 Uiso 1 1 calc R U .
H22B H 0.0978 0.3002 -0.2826 0.120 Uiso 1 1 calc R U .
H22C H 0.1457 0.1907 -0.2432 0.120 Uiso 1 1 calc R U .

loop_
_atom_site_aniso_label
_atom_site_aniso_U_11
_atom_site_aniso_U_22
_atom_site_aniso_U_33
_atom_site_aniso_U_23
_atom_site_aniso_U_13
_atom_site_aniso_U_12
Mo1 0.04151(11) 0.02476(9) 0.03438(11) 0.00009(7) 0.00594(8) 0.00148(7)
Mo2 0.04824(12) 0.03229(10) 0.02716(10) 0.00266(7) 0.00574(8) -0.00152(8)
Mo3 0.02747(9) 0.03761(11) 0.04719(13) 0.00314(9) 0.00382(8) -0.00023(8)
O1 0.0301(10) 0.0262(10) 0.0274(10) 0.0010(8) 0.0019(8) 0.0022(8)
O2 0.0453(9) 0.0284(8) 0.0357(8) 0.0054(6) 0.0063(7) 0.0013(7)
O3 0.0364(8) 0.0326(8) 0.0394(9) -0.0005(7) 0.0026(7) -0.0056(6)
O4 0.0368(9) 0.0417(9) 0.0361(9) 0.0051(7) -0.0052(7) -0.0006(7)
O5 0.0439(9) 0.0392(9) 0.0447(9) 0.0026(7) 0.0170(8) -0.0013(7)
O6 0.0627(11) 0.0286(8) 0.0466(10) -0.0009(7) 0.0166(9) 0.0014(8)
O7 0.0366(8) 0.0346(8) 0.0502(10) 0.0028(7) 0.0102(7) 0.0070(7)
O8 0.0545(10) 0.0333(8) 0.0333(8) -0.0030(7) 0.0109(7) -0.0017(7)
O9 0.0315(9) 0.0558(12) 0.0815(15) 0.0078(10) 0.0083(9) -0.0003(8)
O10 0.0860(15) 0.0491(11) 0.0341(9) 0.0057(8) 0.0132(9) -0.0064(10)
O11 0.0578(11) 0.0476(10) 0.0654(13) -0.0008(9) 0.0347(10) -0.0072(9)
N1 0.0578(13) 0.0483(12) 0.0380(11) 0.0003(10) 0.0123(10) -0.0023(10)
N2 0.0512(13) 0.0497(13) 0.0549(14) -0.0115(10) 0.0254(11) -0.0153(10)
N3 0.0514(12) 0.0333(10) 0.0405(11) 0.0040(9) -0.0025(10) 0.0084(9)
C1 0.0463(14) 0.0562(16) 0.0395(14) 0.0020(11) 0.0150(11) 0.0091(12)
C2 0.0411(13) 0.0453(14) 0.0464(14) -0.0010(11) 0.0155(11) -0.0009(11)
C3 0.0518(15) 0.0610(18) 0.0570(17) 0.0027(14) 0.0257(14) 0.0029(13)
C4 0.0646(19) 0.0605(19) 0.095(3) 0.0008(18) 0.049(2) 0.0097(15)
C5 0.0496(17) 0.0547(18) 0.112(3) 0.0166(19) 0.0346(19) 0.0135(14)
C6 0.0465(15) 0.0521(16) 0.070(2) 0.0147(15) 0.0096(14) 0.0000(13)
C7 0.0413(13) 0.0409(13) 0.0502(15) 0.0019(11) 0.0111(11) -0.0069(10)
C8 0.0494(14) 0.0437(13) 0.0442(14) -0.0030(11) 0.0177(11) -0.0043(11)
C9 0.0562(16) 0.0500(15) 0.0550(16) -0.0131(13) 0.0246(13) -0.0148(13)
C10 0.0418(13) 0.0400(12) 0.0445(13) 0.0044(10) 0.0159(11) -0.0043(10)
C11 0.0494(14) 0.0359(12) 0.0458(14) 0.0050(11) 0.0166(11) -0.0035(10)
C12 0.0449(14) 0.0482(15) 0.0651(18) 0.0119(13) 0.0203(13) -0.0047(12)
C13 0.0474(14) 0.0356(12) 0.0581(16) 0.0071(12) 0.0085(12) -0.0089(11)
C14 0.0445(13) 0.0339(12) 0.0418(13) 0.0077(10) 0.0034(10) 0.0027(10)
C15 0.0404(12) 0.0337(11) 0.0350(12) 0.0071(9) 0.0053(10) 0.0021(9)
C16 0.0443(13) 0.0430(13) 0.0410(13) 0.0076(10) 0.0128(11) 0.0030(10)
C17 0.0545(15) 0.0522(15) 0.0445(14) 0.0080(12) 0.0165(12) 0.0109(13)
C18 0.0631(17) 0.0484(15) 0.0391(14) 0.0021(11) 0.0071(13) 0.0172(13)
C19 0.0658(19) 0.0377(14) 0.0660(19) -0.0034(13) -0.0066(15) 0.0003(13)
C20 0.086(2) 0.0596(18) 0.0407(15) 0.0013(13) 0.0120(15) -0.0137(17)
C21 0.114(3) 0.073(2) 0.066(2) 0.0263(18) 0.053(2) 0.036(2)
C22 0.0464(16) 0.136(4) 0.0514(18) -0.027(2) 0.0092(14) 0.0070(19)

loop_
_atom_type_symbol
_atom_type_description
_atom_type_scat_dispersion_real
_atom_type_scat_dispersion_imag
_atom_type_scat_source
C C 0.0033 0.0016 'International Tables Vol C Tables 4.2.6.8 and 6.1.1.4'
O O 0.0106 0.0060 'International Tables Vol C Tables 4.2.6.8 and 6.1.1.4'
Mo Mo -1.6832 0.6857 'International Tables Vol C Tables 4.2.6.8 and 6.1.1.4'
N N 0.0061 0.0033 'International Tables Vol C Tables 4.2.6.8 and 6.1.1.4'
H H 0.0000 0.0000 'International Tables Vol C Tables 4.2.6.8 and 6.1.1.4'

loop_
_geom_angle_atom_site_label_1
_geom_angle_atom_site_label_2
_geom_angle_atom_site_label_3
_geom_angle
_geom_angle_site_symmetry_1
_geom_angle_site_symmetry_3
O6 Mo1 O2 104.73(8) . .
O6 Mo1 O7 103.30(8) . .
O2 Mo1 O7 89.97(7) . .
O6 Mo1 O3 103.04(8) . .
O2 Mo1 O3 89.80(7) . .
O7 Mo1 O3 152.81(7) . .
O6 Mo1 O8 101.76(8) . 3_755
O2 Mo1 O8 153.50(7) . 3_755
O7 Mo1 O8 84.48(7) . 3_755
O3 Mo1 O8 83.69(7) . 3_755
O6 Mo1 O1 177.19(6) . .
O2 Mo1 O1 78.08(5) . .
O7 Mo1 O1 76.67(5) . .
O3 Mo1 O1 76.69(5) . .
O8 Mo1 O1 75.43(5) 3_755 .
O10 Mo2 O8 105.47(9) . .
O10 Mo2 O4 104.05(9) . .
O8 Mo2 O4 92.00(8) . .
O10 Mo2 O5 102.63(9) . .
O8 Mo2 O5 88.04(7) . .
O4 Mo2 O5 152.29(7) . .
O10 Mo2 O2 101.27(8) . .
O8 Mo2 O2 152.90(7) . .
O4 Mo2 O2 85.70(7) . .
O5 Mo2 O2 81.86(7) . .
O10 Mo2 O1 176.17(7) . .
O8 Mo2 O1 77.90(5) . .
O4 Mo2 O1 77.45(5) . .
O5 Mo2 O1 75.47(5) . .
O2 Mo2 O1 75.24(5) . .
O9 Mo3 O5 105.33(10) . .
O9 Mo3 O3 103.17(9) . .
O5 Mo3 O3 89.50(7) . .
O9 Mo3 O7 102.81(9) . 3_755
O5 Mo3 O7 89.18(7) . 3_755
O3 Mo3 O7 153.38(7) . 3_755
O9 Mo3 O4 101.00(9) . 3_755
O5 Mo3 O4 153.66(7) . 3_755
O3 Mo3 O4 85.14(7) . 3_755
O7 Mo3 O4 84.35(7) 3_755 3_755
O9 Mo3 O1 176.87(8) . .
O5 Mo3 O1 77.77(5) . .
O3 Mo3 O1 77.10(5) . .
O7 Mo3 O1 76.65(5) 3_755 .
O4 Mo3 O1 75.90(5) 3_755 .
Mo3 O1 Mo3 180.0 . 3_755
Mo3 O1 Mo1 90.198(7) . 3_755
Mo3 O1 Mo1 89.802(7) 3_755 3_755
Mo3 O1 Mo1 89.802(7) . .
Mo3 O1 Mo1 90.198(7) 3_755 .
Mo1 O1 Mo1 180.0 3_755 .
Mo3 O1 Mo2 90.191(8) . 3_755
Mo3 O1 Mo2 89.808(8) 3_755 3_755
Mo1 O1 Mo2 90.080(7) 3_755 3_755
Mo1 O1 Mo2 89.919(7) . 3_755
Mo3 O1 Mo2 89.809(8) . .
Mo3 O1 Mo2 90.192(8) 3_755 .
Mo1 O1 Mo2 89.919(7) 3_755 .
Mo1 O1 Mo2 90.082(7) . .
Mo2 O1 Mo2 180.0 3_755 .
Mo1 O2 Mo2 116.50(8) . .
Mo3 O3 Mo1 115.85(8) . .
Mo2 O4 Mo3 116.21(8) . 3_755
Mo3 O5 Mo2 116.79(9) . .
Mo1 O7 Mo3 116.48(8) . 3_755
Mo2 O8 Mo1 116.69(8) . 3_755
C11 O11 C8 118.6(2) . .
C7 N1 C8 110.3(2) . .
C7 N1 C20 122.5(3) . .
C8 N1 C20 120.6(2) . .
C9 N2 C10 115.9(2) . .
C18 N3 C14 121.3(2) . .
C18 N3 C19 120.2(3) . .
C14 N3 C19 118.5(3) . .
C2 C1 C21 113.1(2) . .
C2 C1 C22 108.2(3) . .
C21 C1 C22 110.0(3) . .
C2 C1 C8 101.9(2) . .
C21 C1 C8 113.0(3) . .
C22 C1 C8 110.2(2) . .
C3 C2 C7 120.6(3) . .
C3 C2 C1 129.3(3) . .
C7 C2 C1 110.1(2) . .
C2 C3 C4 118.6(3) . .
C2 C3 H3 120.7 . .
C4 C3 H3 120.7 . .
C5 C4 C3 120.1(3) . .
C5 C4 H4 119.9 . .
C3 C4 H4 119.9 . .
C4 C5 C6 121.9(3) . .
C4 C5 H5 119.1 . .
C6 C5 H5 119.1 . .
C7 C6 C5 117.7(3) . .
C7 C6 H6 121.2 . .
C5 C6 H6 121.2 . .
C6 C7 C2 121.1(3) . .
C6 C7 N1 128.6(3) . .
C2 C7 N1 110.3(2) . .
N1 C8 O11 110.0(2) . .
N1 C8 C9 108.2(2) . .
O11 C8 C9 110.0(2) . .
N1 C8 C1 104.5(2) . .
O11 C8 C1 107.5(2) . .
C9 C8 C1 116.4(2) . .
N2 C9 C8 127.4(2) . .
N2 C9 H9 116.3 . .
C8 C9 H9 116.3 . .
C11 C10 N2 122.2(2) . .
C11 C10 C15 119.8(2) . .
N2 C10 C15 118.0(2) . .
O11 C11 C10 122.0(2) . .
O11 C11 C12 117.2(2) . .
C10 C11 C12 120.8(3) . .
C13 C12 C11 120.7(3) . .
C13 C12 H12 119.6 . .
C11 C12 H12 119.6 . .
C12 C13 C14 119.4(2) . .
C12 C13 H13 120.3 . .
C14 C13 H13 120.3 . .
N3 C14 C13 121.7(2) . .
N3 C14 C15 117.4(2) . .
C13 C14 C15 120.8(2) . .
C16 C15 C14 120.1(2) . .
C16 C15 C10 121.4(2) . .
C14 C15 C10 118.5(2) . .
C17 C16 C15 119.3(3) . .
C17 C16 H16 120.4 . .
C15 C16 H16 120.4 . .
C18 C17 C16 119.2(3) . .
C18 C17 H17 120.4 . .
C16 C17 H17 120.4 . .
N3 C18 C17 122.6(3) . .
N3 C18 H18 118.7 . .
C17 C18 H18 118.7 . .
N3 C19 H19A 109.5 . .
N3 C19 H19B 109.5 . .
H19A C19 H19B 109.5 . .
N3 C19 H19C 109.5 . .
H19A C19 H19C 109.5 . .
H19B C19 H19C 109.5 . .
N1 C20 H20A 109.5 . .
N1 C20 H20B 109.5 . .
H20A C20 H20B 109.5 . .
N1 C20 H20C 109.5 . .
H20A C20 H20C 109.5 . .
H20B C20 H20C 109.5 . .
C1 C21 H21A 109.5 . .
C1 C21 H21B 109.5 . .
H21A C21 H21B 109.5 . .
C1 C21 H21C 109.5 . .
H21A C21 H21C 109.5 . .
H21B C21 H21C 109.5 . .
C1 C22 H22A 109.5 . .
C1 C22 H22B 109.5 . .
H22A C22 H22B 109.5 . .
C1 C22 H22C 109.5 . .
H22A C22 H22C 109.5 . .
H22B C22 H22C 109.5 . .

loop_
_geom_bond_atom_site_label_1
_geom_bond_atom_site_label_2
_geom_bond_distance
_geom_bond_site_symmetry_2
Mo1 O6 1.6823(16) .
Mo1 O2 1.8595(17) .
Mo1 O7 1.9219(17) .
Mo1 O3 1.9334(16) .
Mo1 O8 1.9997(16) 3_755
Mo1 O1 2.3202(2) .
Mo2 O10 1.6800(18) .
Mo2 O8 1.8565(17) .
Mo2 O4 1.8811(18) .
Mo2 O5 1.9736(17) .
Mo2 O2 2.0061(16) .
Mo2 O1 2.3265(2) .
Mo3 O9 1.6813(18) .
Mo3 O5 1.8693(18) .
Mo3 O3 1.9242(17) .
Mo3 O7 1.9360(17) 3_755
Mo3 O4 1.9867(18) 3_755
Mo3 O1 2.3106(2) .
O1 Mo3 2.3106(2) 3_755
O1 Mo1 2.3202(2) 3_755
O1 Mo2 2.3264(2) 3_755
O4 Mo3 1.9868(18) 3_755
O7 Mo3 1.9359(17) 3_755
O8 Mo1 1.9997(16) 3_755
O11 C11 1.359(3) .
O11 C8 1.468(3) .
N1 C7 1.400(4) .
N1 C8 1.438(3) .
N1 C20 1.443(3) .
N2 C9 1.274(3) .
N2 C10 1.406(3) .
N3 C18 1.318(4) .
N3 C14 1.395(3) .
N3 C19 1.477(4) .
C1 C2 1.504(4) .
C1 C21 1.522(4) .
C1 C22 1.543(4) .
C1 C8 1.579(4) .
C2 C3 1.380(4) .
C2 C7 1.385(4) .
C3 C4 1.392(4) .
C3 H3 0.9300 .
C4 C5 1.372(5) .
C4 H4 0.9300 .
C5 C6 1.384(5) .
C5 H5 0.9300 .
C6 C7 1.383(4) .
C6 H6 0.9300 .
C8 C9 1.510(4) .
C9 H9 0.9300 .
C10 C11 1.367(4) .
C10 C15 1.426(4) .
C11 C12 1.407(4) .
C12 C13 1.372(4) .
C12 H12 0.9300 .
C13 C14 1.402(4) .
C13 H13 0.9300 .
C14 C15 1.408(3) .
C15 C16 1.404(4) .
C16 C17 1.376(4) .
C16 H16 0.9300 .
C17 C18 1.373(4) .
C17 H17 0.9300 .
C18 H18 0.9300 .
C19 H19A 0.9600 .
C19 H19B 0.9600 .
C19 H19C 0.9600 .
C20 H20A 0.9600 .
C20 H20B 0.9600 .
C20 H20C 0.9600 .
C21 H21A 0.9600 .
C21 H21B 0.9600 .
C21 H21C 0.9600 .
C22 H22A 0.9600 .
C22 H22B 0.9600 .
C22 H22C 0.9600 .
